data_2221648
loop_
_publ_author_name
'Jokiniemi, Jonna'
'Veps\"al\"ainen, Jouko'
'Ahlgr\'en, Markku'

_publ_section_title
;<i>catena</i>-Poly[[diaquacadmium(II)]-\m-(methyl morpholino
 dichloromethylenediphosphonato)-\k^3^<i>O</i>,<i>O</i>':<i>O</i>''-[tetraaquacadmium(II)]-\m-(methyl
 morpholino
 dichloromethylenediphosphonato)-\k^3^<i>O</i>:<i>O</i>'<i>,O</i>'']
;
_journal_coeditor_code ER2063
_journal_issue 5
_journal_name_full 'Acta Crystallographica Section E'
_journal_page_first m600
_journal_page_last m601
_journal_paper_doi 10.1107/S160053680901527X
_journal_volume 65
_journal_year 2009
_chemical_formula_iupac '[Cd (C6 H11 Cl2 N O6 P2) (H2 O)3]'
_chemical_formula_moiety 'C6 H17 Cd Cl2 N O9 P2'
_chemical_formula_sum 'C6 H17 Cd Cl2 N O9 P2'
_chemical_formula_weight 492.45
_chemical_name_systematic
;
<i>catena</i>-Poly[[diaquacadmium(II)]-\m-(methyl morpholino
dichloromethylenediphosphonato)-\k^3^<i>O</i>,<i>O</i>':<i>O</i>''-
[tetraaquacadmium(II)]-\m-(methyl morpholino
dichloromethylenediphosphonato)-\k^3^<i>O</i>:<i>O</i>',<i>O</i>'']
;
_space_group_IT_number 15
_symmetry_cell_setting monoclinic
_symmetry_space_group_name_Hall '-C 2yc'
_symmetry_space_group_name_H-M 'C 1 2/c 1'
_atom_sites_solution_hydrogens geom
_atom_sites_solution_primary direct
_atom_sites_solution_secondary difmap
_audit_creation_method SHELXL-97
_cell_angle_alpha 90.00
_cell_angle_beta 116.002(3)
_cell_angle_gamma 90.00
_cell_formula_units_Z 8
_cell_length_a 26.2488(8)
_cell_length_b 7.6578(3)
_cell_length_c 17.5445(7)
_cell_measurement_reflns_used 21828
_cell_measurement_temperature 120(2)
_cell_measurement_theta_max 28.67
_cell_measurement_theta_min 2.80
_cell_volume 3169.6(2)
_computing_cell_refinement 'DENZO/SCALEPACK (Otwinowski & Minor, 1997)'
_computing_data_collection 'COLLECT (Nonius, 1997)'
_computing_data_reduction 'DENZO/SCALEPACK (Otwinowski & Minor, 1997)'
_computing_molecular_graphics 'DIAMOND (Brandenburg, 2005)'
_computing_publication_material 'SHELXL97 (Sheldrick, 2008)'
_computing_structure_refinement 'SHELXL97 (Sheldrick, 2008)'
_computing_structure_solution 'SHELXS97 (Sheldrick, 2008)'
_diffrn_ambient_temperature 120(2)
_diffrn_measured_fraction_theta_full 0.988
_diffrn_measured_fraction_theta_max 0.988
_diffrn_measurement_device_type 'Nonius KappaCCD'
_diffrn_measurement_method multi-scan
_diffrn_radiation_monochromator graphite
_diffrn_radiation_source 'fine-focus sealed tube'
_diffrn_radiation_type MoK\a
_diffrn_radiation_wavelength 0.71073
_diffrn_reflns_av_R_equivalents 0.0384
_diffrn_reflns_av_sigmaI/netI 0.0349
_diffrn_reflns_limit_h_max 35
_diffrn_reflns_limit_h_min -35
_diffrn_reflns_limit_k_max 10
_diffrn_reflns_limit_k_min -10
_diffrn_reflns_limit_l_max 21
_diffrn_reflns_limit_l_min -23
_diffrn_reflns_number 21828
_diffrn_reflns_theta_full 28.67
_diffrn_reflns_theta_max 28.67
_diffrn_reflns_theta_min 2.80
_diffrn_standards_number 0
_exptl_absorpt_coefficient_mu 1.955
_exptl_absorpt_correction_T_max 0.676
_exptl_absorpt_correction_T_min 0.565
_exptl_absorpt_correction_type multi-scan
_exptl_absorpt_process_details '(XPREP in SHELXTL; Sheldrick, 2008)'
_exptl_crystal_colour colourles
_exptl_crystal_density_diffrn 2.064
_exptl_crystal_density_method 'not measured'
_exptl_crystal_description plank
_exptl_crystal_F_000 1952
_exptl_crystal_size_max 0.30
_exptl_crystal_size_mid 0.25
_exptl_crystal_size_min 0.20
_refine_diff_density_max 1.035
_refine_diff_density_min -1.117
_refine_ls_extinction_coef 0.00053(7)
_refine_ls_extinction_expression Fc^*^=kFc[1+0.001xFc^2^\l^3^/sin(2\q)]^-1/4^
_refine_ls_extinction_method 'SHELXL97 (Sheldrick, 2008)'
_refine_ls_goodness_of_fit_ref 1.059
_refine_ls_hydrogen_treatment constr
_refine_ls_matrix_type full
_refine_ls_number_parameters 195
_refine_ls_number_reflns 4053
_refine_ls_number_restraints 0
_refine_ls_restrained_S_all 1.059
_refine_ls_R_factor_all 0.0396
_refine_ls_R_factor_gt 0.0271
_refine_ls_shift/su_max 0.000
_refine_ls_shift/su_mean 0.000
_refine_ls_structure_factor_coef Fsqd
_refine_ls_weighting_details 'calc w=1/[\s^2^(Fo^2^)+(0.04P)^2^] where P=(Fo^2^+2Fc^2^)/3'
_refine_ls_weighting_scheme calc
_refine_ls_wR_factor_gt 0.0647
_refine_ls_wR_factor_ref 0.0684
_reflns_number_gt 3370
_reflns_number_total 4053
_reflns_threshold_expression I>2\s(I)
_cod_data_source_file er2063.cif
_cod_data_source_block I
_cod_original_sg_symbol_H-M 'C 2/c'
_cod_database_code 2221648
_cod_database_fobs_code 2221648

loop_
_symmetry_equiv_pos_as_xyz
'x, y, z'
'-x, y, -z+1/2'
'x+1/2, y+1/2, z'
'-x+1/2, y+1/2, -z+1/2'
'-x, -y, -z'
'x, -y, z-1/2'
'-x+1/2, -y+1/2, -z'
'x+1/2, -y+1/2, z-1/2'

loop_
_atom_site_type_symbol
_atom_site_label
_atom_site_fract_x
_atom_site_fract_y
_atom_site_fract_z
_atom_site_U_iso_or_equiv
_atom_site_adp_type
_atom_site_calc_flag
_atom_site_refinement_flags
_atom_site_occupancy
_atom_site_disorder_assembly
_atom_site_disorder_group
Cl Cl1 0.33755(3) 0.03444(8) 0.08713(4) 0.01735(14) Uani d . 1 . .
Cl Cl2 0.31951(3) 0.31865(8) -0.03219(3) 0.01910(14) Uani d . 1 . .
P P1 0.42845(3) 0.12553(8) 0.03696(4) 0.01308(14) Uani d . 1 . .
P P2 0.39459(2) 0.37248(8) 0.15068(4) 0.01129(13) Uani d . 1 . .
Cd Cd1 0.5000 0.05298(3) 0.2500 0.01210(8) Uani d S 1 . .
Cd Cd2 0.5000 0.5000 0.0000 0.01366(8) Uani d S 1 . .
O O1 0.43819(7) -0.1737(2) 0.24266(10) 0.0170(4) Uani d . 1 . .
H H1A 0.4474 -0.2385 0.2856 0.025 Uiso d R 1 . .
H H1B 0.4298 -0.2517 0.2023 0.025 Uiso d R 1 . .
O O2 0.52362(7) 0.5362(2) 0.14457(10) 0.0149(4) Uani d . 1 . .
H H2A 0.5420 0.4483 0.1748 0.022 Uiso d R 1 . .
H H2B 0.4929 0.5313 0.1507 0.022 Uiso d R 1 . .
O O3 0.41722(7) 0.6409(2) -0.02767(10) 0.0182(4) Uani d . 1 . .
H H3A 0.4041 0.6034 0.0045 0.027 Uiso d R 1 . .
H H3B 0.4177 0.7579 -0.0243 0.042(9) Uiso d R 1 . .
O O4 0.26897(8) 0.6093(3) 0.22336(12) 0.0281(4) Uani d . 1 . .
O O11 0.46611(8) 0.0179(2) 0.11038(11) 0.0182(4) Uani d . 1 . .
O O12 0.45203(8) 0.2725(2) 0.00769(11) 0.0220(4) Uani d . 1 . .
O O13 0.39645(7) -0.0065(2) -0.03937(10) 0.0172(4) Uani d . 1 . .
O O21 0.43465(7) 0.2737(2) 0.22805(9) 0.0138(3) Uani d . 1 . .
O O22 0.41655(7) 0.5285(2) 0.12215(10) 0.0142(4) Uani d . 1 . .
N N1 0.33955(8) 0.4329(3) 0.16396(12) 0.0147(4) Uani d . 1 . .
C C1 0.37131(10) 0.2129(3) 0.06118(14) 0.0130(5) Uani d . 1 . .
C C2 0.29966(10) 0.5686(3) 0.11230(15) 0.0187(5) Uani d . 1 . .
H H2E 0.2634 0.5141 0.0731 0.022 Uiso calc R 1 . .
H H2F 0.3155 0.6307 0.0781 0.022 Uiso calc R 1 . .
C C3 0.28936(12) 0.6969(4) 0.16995(17) 0.0246(6) Uani d . 1 . .
H H3E 0.3251 0.7585 0.2056 0.029 Uiso calc R 1 . .
H H3F 0.2612 0.7851 0.1351 0.029 Uiso calc R 1 . .
C C5 0.30950(12) 0.4819(4) 0.27479(17) 0.0240(6) Uani d . 1 . .
H H5E 0.2955 0.4245 0.3125 0.029 Uiso calc R 1 . .
H H5F 0.3457 0.5408 0.3109 0.029 Uiso calc R 1 . .
C C6 0.31968(11) 0.3450(3) 0.22048(15) 0.0188(5) Uani d . 1 . .
H H6E 0.3485 0.2601 0.2570 0.023 Uiso calc R 1 . .
H H6F 0.2841 0.2808 0.1865 0.023 Uiso calc R 1 . .
C C13 0.37843(13) 0.0444(4) -0.12767(15) 0.0267(6) Uani d . 1 . .
H H13A 0.3832 0.1707 -0.1308 0.040 Uiso calc R 1 . .
H H13B 0.3384 0.0137 -0.1610 0.040 Uiso calc R 1 . .
H H13C 0.4015 -0.0171 -0.1504 0.040 Uiso calc R 1 . .

loop_
_atom_site_aniso_label
_atom_site_aniso_U_11
_atom_site_aniso_U_22
_atom_site_aniso_U_33
_atom_site_aniso_U_12
_atom_site_aniso_U_13
_atom_site_aniso_U_23
Cl1 0.0178(3) 0.0143(3) 0.0189(3) -0.0048(2) 0.0070(2) 0.0009(2)
Cl2 0.0207(3) 0.0164(3) 0.0133(3) 0.0014(2) 0.0010(2) 0.0018(2)
P1 0.0172(3) 0.0098(3) 0.0123(3) -0.0019(2) 0.0065(2) -0.0020(2)
P2 0.0116(3) 0.0097(3) 0.0117(3) -0.0005(2) 0.0042(2) -0.0006(2)
Cd1 0.01370(13) 0.00967(13) 0.01166(13) 0.000 0.00440(9) 0.000
Cd2 0.01748(14) 0.01108(14) 0.01369(14) -0.00167(9) 0.00800(10) -0.00030(9)
O1 0.0202(9) 0.0148(9) 0.0144(8) -0.0028(7) 0.0062(7) 0.0010(7)
O2 0.0155(9) 0.0161(9) 0.0129(9) 0.0000(7) 0.0060(7) 0.0004(7)
O3 0.0229(10) 0.0124(9) 0.0210(9) 0.0016(7) 0.0112(7) 0.0029(7)
O4 0.0294(11) 0.0286(11) 0.0380(11) 0.0081(9) 0.0254(9) 0.0052(9)
O11 0.0201(9) 0.0220(10) 0.0104(9) 0.0041(7) 0.0047(7) -0.0021(7)
O12 0.0316(11) 0.0129(9) 0.0309(10) -0.0063(8) 0.0225(9) -0.0042(7)
O13 0.0257(10) 0.0107(9) 0.0117(9) -0.0015(7) 0.0050(7) -0.0020(6)
O21 0.0137(8) 0.0132(9) 0.0123(8) 0.0013(6) 0.0036(6) -0.0002(6)
O22 0.0165(9) 0.0120(9) 0.0165(9) -0.0007(7) 0.0094(7) 0.0003(6)
N1 0.0172(11) 0.0143(11) 0.0150(10) 0.0018(8) 0.0092(8) 0.0031(8)
C1 0.0142(11) 0.0108(12) 0.0111(11) -0.0021(9) 0.0030(9) 0.0015(9)
C2 0.0159(12) 0.0208(14) 0.0187(13) 0.0049(10) 0.0071(10) 0.0043(10)
C3 0.0276(15) 0.0210(14) 0.0301(15) 0.0069(11) 0.0173(12) 0.0027(11)
C5 0.0303(16) 0.0247(15) 0.0247(15) -0.0005(11) 0.0192(12) 0.0025(11)
C6 0.0202(13) 0.0185(13) 0.0212(13) -0.0030(10) 0.0124(10) 0.0025(10)
C13 0.0457(18) 0.0198(14) 0.0107(13) 0.0026(12) 0.0088(12) -0.0007(10)

loop_
_atom_type_symbol
_atom_type_description
_atom_type_scat_dispersion_real
_atom_type_scat_dispersion_imag
_atom_type_scat_source
C C 0.0033 0.0016 'International Tables Vol C Tables 4.2.6.8 and 6.1.1.4'
H H 0.0000 0.0000 'International Tables Vol C Tables 4.2.6.8 and 6.1.1.4'
N N 0.0061 0.0033 'International Tables Vol C Tables 4.2.6.8 and 6.1.1.4'
O O 0.0106 0.0060 'International Tables Vol C Tables 4.2.6.8 and 6.1.1.4'
Cd Cd -0.8075 1.2024 'International Tables Vol C Tables 4.2.6.8 and 6.1.1.4'
P P 0.1023 0.0942 'International Tables Vol C Tables 4.2.6.8 and 6.1.1.4'
Cl Cl 0.1484 0.1585 'International Tables Vol C Tables 4.2.6.8 and 6.1.1.4'

loop_
_geom_angle_atom_site_label_1
_geom_angle_atom_site_label_2
_geom_angle_atom_site_label_3
_geom_angle_site_symmetry_1
_geom_angle_site_symmetry_3
_geom_angle
_geom_angle_publ_flag
O12 P1 O11 . . 120.19(11) y
O12 P1 O13 . . 109.73(10) y
O11 P1 O13 . . 106.42(10) y
O12 P1 C1 . . 107.98(10) ?
O11 P1 C1 . . 107.43(10) ?
O13 P1 C1 . . 103.90(10) ?
O22 P2 O21 . . 118.72(10) y
O22 P2 N1 . . 108.40(10) y
O21 P2 N1 . . 109.04(10) y
O22 P2 C1 . . 105.77(10) ?
O21 P2 C1 . . 105.72(10) ?
N1 P2 C1 . . 108.80(11) ?
O11 Cd1 O11 . 2_655 166.14(9) ?
O11 Cd1 O21 . 2_655 100.40(6) ?
O11 Cd1 O21 2_655 2_655 89.75(6) ?
O11 Cd1 O21 . . 89.75(6) ?
O11 Cd1 O21 2_655 . 100.40(6) ?
O21 Cd1 O21 2_655 . 86.31(8) ?
O11 Cd1 O1 . . 85.24(6) ?
O11 Cd1 O1 2_655 . 84.49(6) ?
O21 Cd1 O1 2_655 . 174.23(5) ?
O21 Cd1 O1 . . 95.00(6) ?
O11 Cd1 O1 . 2_655 84.49(6) ?
O11 Cd1 O1 2_655 2_655 85.24(6) ?
O21 Cd1 O1 2_655 2_655 95.00(6) ?
O21 Cd1 O1 . 2_655 174.23(5) ?
O1 Cd1 O1 . 2_655 84.25(8) ?
O12 Cd2 O12 5_665 . 180.00(9) ?
O12 Cd2 O3 5_665 5_665 82.50(6) ?
O12 Cd2 O3 . 5_665 97.50(6) ?
O12 Cd2 O3 5_665 . 97.50(6) ?
O12 Cd2 O3 . . 82.50(6) ?
O3 Cd2 O3 5_665 . 180.00(8) ?
O12 Cd2 O2 5_665 . 94.94(6) ?
O12 Cd2 O2 . . 85.06(6) ?
O3 Cd2 O2 5_665 . 92.88(6) ?
O3 Cd2 O2 . . 87.12(6) ?
O12 Cd2 O2 5_665 5_665 85.06(6) ?
O12 Cd2 O2 . 5_665 94.94(6) ?
O3 Cd2 O2 5_665 5_665 87.12(6) ?
O3 Cd2 O2 . 5_665 92.88(6) ?
O2 Cd2 O2 . 5_665 180.0 ?
Cd1 O1 H1A . . 117.7 ?
Cd1 O1 H1B . . 118.1 ?
H1A O1 H1B . . 101.1 ?
Cd2 O2 H2A . . 112.6 ?
Cd2 O2 H2B . . 108.2 ?
H2A O2 H2B . . 101.1 ?
Cd2 O3 H3A . . 109.4 ?
Cd2 O3 H3B . . 118.2 ?
H3A O3 H3B . . 107.4 ?
C3 O4 C5 . . 110.07(19) ?
P1 O11 Cd1 . . 132.97(10) ?
P1 O12 Cd2 . . 165.00(12) ?
C13 O13 P1 . . 121.93(16) ?
P2 O21 Cd1 . . 133.58(9) ?
C6 N1 C2 . . 111.82(19) ?
C6 N1 P2 . . 124.48(17) ?
C2 N1 P2 . . 123.28(16) ?
Cl1 C1 Cl2 . . 108.31(12) y
Cl1 C1 P1 . . 108.85(12) ?
Cl2 C1 P1 . . 108.55(12) ?
Cl1 C1 P2 . . 107.53(11) ?
Cl2 C1 P2 . . 107.98(12) ?
P1 C1 P2 . . 115.42(12) y
N1 C2 C3 . . 109.5(2) ?
N1 C2 H2E . . 109.8 ?
C3 C2 H2E . . 109.8 ?
N1 C2 H2F . . 109.8 ?
C3 C2 H2F . . 109.8 ?
H2E C2 H2F . . 108.2 ?
O4 C3 C2 . . 111.1(2) ?
O4 C3 H3E . . 109.4 ?
C2 C3 H3E . . 109.4 ?
O4 C3 H3F . . 109.4 ?
C2 C3 H3F . . 109.4 ?
H3E C3 H3F . . 108.0 ?
O4 C5 C6 . . 111.2(2) ?
O4 C5 H5E . . 109.4 ?
C6 C5 H5E . . 109.4 ?
O4 C5 H5F . . 109.4 ?
C6 C5 H5F . . 109.4 ?
H5E C5 H5F . . 108.0 ?
N1 C6 C5 . . 108.6(2) ?
N1 C6 H6E . . 110.0 ?
C5 C6 H6E . . 110.0 ?
N1 C6 H6F . . 110.0 ?
C5 C6 H6F . . 110.0 ?
H6E C6 H6F . . 108.3 ?
O13 C13 H13A . . 109.5 ?
O13 C13 H13B . . 109.5 ?
H13A C13 H13B . . 109.5 ?
O13 C13 H13C . . 109.5 ?
H13A C13 H13C . . 109.5 ?
H13B C13 H13C . . 109.5 ?

loop_
_geom_bond_atom_site_label_1
_geom_bond_atom_site_label_2
_geom_bond_site_symmetry_2
_geom_bond_distance
_geom_bond_publ_flag
Cl1 C1 . 1.792(2) y
Cl2 C1 . 1.799(2) y
P1 O12 . 1.4803(18) y
P1 O11 . 1.4829(18) y
P1 O13 . 1.5922(17) y
P1 C1 . 1.854(2) y
P2 O22 . 1.5044(17) y
P2 O21 . 1.5062(16) y
P2 N1 . 1.628(2) y
P2 C1 . 1.869(2) y
Cd1 O11 . 2.2256(17) y
Cd1 O11 2_655 2.2256(17) ?
Cd1 O21 2_655 2.3173(16) ?
Cd1 O21 . 2.3173(16) y
Cd1 O1 . 2.3409(17) y
Cd1 O1 2_655 2.3409(17) ?
Cd2 O12 5_665 2.1884(17) ?
Cd2 O12 . 2.1884(17) y
Cd2 O3 5_665 2.2795(16) ?
Cd2 O3 . 2.2795(16) y
Cd2 O2 . 2.3486(16) y
Cd2 O2 5_665 2.3486(16) ?
O1 H1A . 0.8439 ?
O1 H1B . 0.8775 ?
O2 H2A . 0.8617 ?
O2 H2B . 0.8598 ?
O3 H3A . 0.8298 ?
O3 H3B . 0.8982 ?
O4 C3 . 1.433(3) ?
O4 C5 . 1.434(3) ?
O13 C13 . 1.460(3) ?
N1 C6 . 1.470(3) ?
N1 C2 . 1.472(3) ?
C2 C3 . 1.517(3) ?
C2 H2E . 0.9900 ?
C2 H2F . 0.9900 ?
C3 H3E . 0.9900 ?
C3 H3F . 0.9900 ?
C5 C6 . 1.517(4) ?
C5 H5E . 0.9900 ?
C5 H5F . 0.9900 ?
C6 H6E . 0.9900 ?
C6 H6F . 0.9900 ?
C13 H13A . 0.9800 ?
C13 H13B . 0.9800 ?
C13 H13C . 0.9800 ?

loop_
_geom_hbond_atom_site_label_D
_geom_hbond_atom_site_label_H
_geom_hbond_atom_site_label_A
_geom_hbond_site_symmetry_A
_geom_hbond_distance_DH
_geom_hbond_distance_HA
_geom_hbond_distance_DA
_geom_hbond_angle_DHA
O1 H1A O2 2_645 0.84 2.06 2.849(2) 155.6
O1 H1B O22 1_545 0.88 2.12 2.990(2) 170.1
O2 H2A O21 2_655 0.86 2.04 2.844(2) 155.4
O2 H2B O22 . 0.86 1.84 2.662(2) 159.3
O3 H3A O22 . 0.83 2.03 2.773(2) 149.4
O3 H3B O13 1_565 0.90 1.87 2.745(2) 163.2

loop_
_geom_torsion_atom_site_label_1
_geom_torsion_atom_site_label_2
_geom_torsion_atom_site_label_3
_geom_torsion_atom_site_label_4
_geom_torsion_site_symmetry_1
_geom_torsion_site_symmetry_2
_geom_torsion_site_symmetry_3
_geom_torsion_site_symmetry_4
_geom_torsion
_geom_torsion_publ_flag
O12 P1 O11 Cd1 . . . . 82.84(17) ?
O13 P1 O11 Cd1 . . . . -151.80(14) ?
C1 P1 O11 Cd1 . . . . -41.01(18) ?
O11 Cd1 O11 P1 2_655 . . . 151.44(15) ?
O21 Cd1 O11 P1 2_655 . . . -72.10(16) ?
O21 Cd1 O11 P1 . . . . 14.09(16) ?
O1 Cd1 O11 P1 . . . . 109.13(16) ?
O1 Cd1 O11 P1 2_655 . . . -166.20(16) ?
O11 P1 O12 Cd2 . . . . -39.7(5) ?
O13 P1 O12 Cd2 . . . . -163.4(4) ?
C1 P1 O12 Cd2 . . . . 83.9(5) ?
O3 Cd2 O12 P1 5_665 . . . 77.6(4) ?
O3 Cd2 O12 P1 . . . . -102.4(4) ?
O2 Cd2 O12 P1 . . . . -14.7(4) ?
O2 Cd2 O12 P1 5_665 . . . 165.3(4) ?
O12 P1 O13 C13 . . . . -18.2(2) ?
O11 P1 O13 C13 . . . . -149.7(2) ?
C1 P1 O13 C13 . . . . 97.1(2) ?
O22 P2 O21 Cd1 . . . . -84.54(15) ?
N1 P2 O21 Cd1 . . . . 150.72(12) ?
C1 P2 O21 Cd1 . . . . 33.90(15) ?
O11 Cd1 O21 P2 . . . . -10.33(14) ?
O11 Cd1 O21 P2 2_655 . . . 179.17(13) ?
O21 Cd1 O21 P2 2_655 . . . 90.11(13) ?
O1 Cd1 O21 P2 . . . . -95.53(13) ?
O22 P2 N1 C6 . . . . -155.22(19) ?
O21 P2 N1 C6 . . . . -24.6(2) ?
C1 P2 N1 C6 . . . . 90.2(2) ?
O22 P2 N1 C2 . . . . 32.9(2) ?
O21 P2 N1 C2 . . . . 163.49(18) ?
C1 P2 N1 C2 . . . . -81.7(2) ?
O12 P1 C1 Cl1 . . . . 174.59(11) ?
O11 P1 C1 Cl1 . . . . -54.41(14) ?
O13 P1 C1 Cl1 . . . . 58.11(13) ?
O12 P1 C1 Cl2 . . . . 56.89(14) ?
O11 P1 C1 Cl2 . . . . -172.11(11) ?
O13 P1 C1 Cl2 . . . . -59.59(13) ?
O12 P1 C1 P2 . . . . -64.44(15) ?
O11 P1 C1 P2 . . . . 66.56(15) ?
O13 P1 C1 P2 . . . . 179.07(11) ?
O22 P2 C1 Cl1 . . . . -173.74(11) ?
O21 P2 C1 Cl1 . . . . 59.52(13) ?
N1 P2 C1 Cl1 . . . . -57.47(14) ?
O22 P2 C1 Cl2 . . . . -57.06(14) ?
O21 P2 C1 Cl2 . . . . 176.19(10) ?
N1 P2 C1 Cl2 . . . . 59.21(14) ?
O22 P2 C1 P1 . . . . 64.58(14) ?
O21 P2 C1 P1 . . . . -62.16(14) ?
N1 P2 C1 P1 . . . . -179.15(11) ?
C6 N1 C2 C3 . . . . 55.4(3) ?
P2 N1 C2 C3 . . . . -131.8(2) ?
C5 O4 C3 C2 . . . . 59.5(3) ?
N1 C2 C3 O4 . . . . -56.6(3) ?
C3 O4 C5 C6 . . . . -60.6(3) ?
C2 N1 C6 C5 . . . . -55.9(3) ?
P2 N1 C6 C5 . . . . 131.4(2) ?
O4 C5 C6 N1 . . . . 58.1(3) ?
